data_7200336
loop_
_publ_author_name
'Neves, Ana Isabel Soares'
'Santos, Isabel Cordeiro'
'Belo, Dulce'
'Almeida, Manuel'

_publ_section_title
;
 Cation and ligand roles in the coordination of FeIII bisdithiolene
 complexes; the crystal structures of (BrBzPy)2[Fe(qdt)2]2 and
 [Fe(\a-tpdt)2]22&#x2212; salts
;
_journal_issue 6
_journal_name_full CrystEngComm
_journal_page_first 1046
_journal_paper_doi 10.1039/b813242a
_journal_volume 11
_journal_year 2009
_chemical_formula_moiety 'C16 H8 Fe2 S12, 2(C12 H11 Br N)'
_chemical_formula_sum 'C40 H30 Br2 Fe2 N2 S12'
_chemical_formula_weight 1194.90
_chemical_name_systematic
;
?
;
_space_group_IT_number 14
_symmetry_cell_setting monoclinic
_symmetry_space_group_name_Hall '-P 2ybc'
_symmetry_space_group_name_H-M 'P 1 21/c 1'
_atom_sites_solution_hydrogens geom
_atom_sites_solution_primary direct
_atom_sites_solution_secondary difmap
_audit_creation_method SHELXL-97
_cell_angle_alpha 90.00
_cell_angle_beta 100.854(3)
_cell_angle_gamma 90.00
_cell_formula_units_Z 2
_cell_length_a 9.3573(5)
_cell_length_b 25.3284(15)
_cell_length_c 10.0811(6)
_cell_measurement_reflns_used 2076
_cell_measurement_temperature 150(2)
_cell_measurement_theta_max 19.25
_cell_measurement_theta_min 2.21
_cell_volume 2346.5(2)
_computing_cell_refinement 'Bruker SMART, (Bruker, 2004)'
_computing_data_collection 'Bruker SMART, (Bruker, 2004)'
_computing_data_reduction 'Bruker SAINT, (Bruker, 2004)'
_computing_molecular_graphics ORTEP3(Farrugia,1997)
_computing_publication_material 'WinGX (Farrugia, 1999)'
_computing_structure_refinement 'SHELXL-97 (Sheldrick, 1997)'
_computing_structure_solution 'SIR97 (Altomare, 1999)'
_diffrn_ambient_temperature 150(2)
_diffrn_measured_fraction_theta_full 0.996
_diffrn_measured_fraction_theta_max 0.996
_diffrn_measurement_device_type 'Bruker-AXS APEX- CCD area-detector'
_diffrn_measurement_method '\f and \w'
_diffrn_radiation_monochromator graphite
_diffrn_radiation_source 'fine-focus sealed tube'
_diffrn_radiation_type MoK\a
_diffrn_radiation_wavelength 0.71073
_diffrn_reflns_av_R_equivalents 0.1195
_diffrn_reflns_av_sigmaI/netI 0.1151
_diffrn_reflns_limit_h_max 11
_diffrn_reflns_limit_h_min -11
_diffrn_reflns_limit_k_max 30
_diffrn_reflns_limit_k_min -30
_diffrn_reflns_limit_l_max 12
_diffrn_reflns_limit_l_min -11
_diffrn_reflns_number 19152
_diffrn_reflns_theta_full 25.03
_diffrn_reflns_theta_max 25.03
_diffrn_reflns_theta_min 2.74
_exptl_absorpt_coefficient_mu 2.888
_exptl_absorpt_correction_T_max 0.9445
_exptl_absorpt_correction_T_min 0.2996
_exptl_absorpt_correction_type multi-scan
_exptl_absorpt_process_details '(SADABS; Sheldrick, 2004)'
_exptl_crystal_colour black
_exptl_crystal_density_diffrn 1.691
_exptl_crystal_density_method 'not measured'
_exptl_crystal_description plate
_exptl_crystal_F_000 1196
_exptl_crystal_size_max 0.55
_exptl_crystal_size_mid 0.20
_exptl_crystal_size_min 0.02
_refine_diff_density_max 0.543
_refine_diff_density_min -0.715
_refine_diff_density_rms 0.100
_refine_ls_extinction_method none
_refine_ls_goodness_of_fit_ref 0.867
_refine_ls_hydrogen_treatment constr
_refine_ls_matrix_type full
_refine_ls_number_parameters 290
_refine_ls_number_reflns 4116
_refine_ls_number_restraints 16
_refine_ls_restrained_S_all 0.866
_refine_ls_R_factor_all 0.1621
_refine_ls_R_factor_gt 0.0583
_refine_ls_shift/su_max 0.007
_refine_ls_shift/su_mean 0.000
_refine_ls_structure_factor_coef Fsqd
_refine_ls_weighting_details 'calc w=1/[\s^2^(Fo^2^)+(0.0851P)^2^+0.0000P] where P=(Fo^2^+2Fc^2^)/3'
_refine_ls_weighting_scheme calc
_refine_ls_wR_factor_gt 0.1346
_refine_ls_wR_factor_ref 0.1604
_reflns_number_gt 1904
_reflns_number_total 4116
_reflns_threshold_expression >2sigma(I)
_cod_data_source_file b813242a.txt
_cod_data_source_block brbzfe
_cod_original_sg_symbol_H-M P21/c
_cod_database_code 7200336

loop_
_symmetry_equiv_pos_as_xyz
'x, y, z'
'-x, y+1/2, -z+1/2'
'-x, -y, -z'
'x, -y-1/2, z-1/2'

loop_
_atom_site_label
_atom_site_type_symbol
_atom_site_fract_x
_atom_site_fract_y
_atom_site_fract_z
_atom_site_U_iso_or_equiv
_atom_site_adp_type
_atom_site_occupancy
_atom_site_symmetry_multiplicity
_atom_site_calc_flag
_atom_site_refinement_flags
_atom_site_disorder_assembly
_atom_site_disorder_group
Fe1 Fe 0.04612(10) 0.50854(4) 0.35762(10) 0.0461(3) Uani 1 1 d . . .
Br1 Br 0.43160(13) 0.24010(4) -0.09711(12) 0.1082(5) Uani 1 1 d . . .
S5 S 0.2368(2) 0.56187(8) 0.42594(19) 0.0571(5) Uani 1 1 d . . .
S1 S -0.0552(2) 0.43787(8) 0.2423(2) 0.0603(6) Uani 1 1 d . . .
S2 S 0.14338(19) 0.45583(7) 0.52976(18) 0.0494(5) Uani 1 1 d . . .
S4 S -0.0167(2) 0.55577(8) 0.16759(19) 0.0578(5) Uani 1 1 d . A .
N1 N 0.4200(6) 0.4746(2) 0.2229(6) 0.0494(15) Uani 1 1 d . . .
C5 C 0.1018(8) 0.6091(3) 0.1945(8) 0.0522(19) Uani 1 1 d D . .
C6 C 0.2091(9) 0.6115(3) 0.3056(8) 0.059(2) Uani 1 1 d D A .
C14 C 0.3954(8) 0.4229(3) 0.2906(8) 0.060(2) Uani 1 1 d . . .
H14A H 0.4685 0.4190 0.3749 0.072 Uiso 1 1 calc R . .
H14B H 0.2977 0.4231 0.3148 0.072 Uiso 1 1 calc R . .
C12 C 0.5711(9) 0.5452(4) 0.1905(9) 0.076(3) Uani 1 1 d . . .
H12 H 0.6625 0.5626 0.2114 0.091 Uiso 1 1 calc R . .
C10 C 0.3309(10) 0.5410(4) 0.0680(8) 0.069(2) Uani 1 1 d . . .
H10 H 0.2538 0.5558 0.0039 0.083 Uiso 1 1 calc R . .
C11 C 0.4625(10) 0.5657(3) 0.0993(8) 0.069(2) Uani 1 1 d . . .
H11 H 0.4774 0.5980 0.0557 0.083 Uiso 1 1 calc R . .
C9 C 0.3128(8) 0.4944(3) 0.1313(8) 0.060(2) Uani 1 1 d . . .
H9 H 0.2229 0.4761 0.1095 0.071 Uiso 1 1 calc R . .
C13 C 0.5483(9) 0.4985(3) 0.2535(8) 0.067(2) Uani 1 1 d . . .
H13 H 0.6240 0.4835 0.3185 0.080 Uiso 1 1 calc R . .
C17 C 0.5457(9) 0.3121(3) 0.1124(8) 0.065(2) Uani 1 1 d . . .
H17 H 0.6364 0.2953 0.1120 0.078 Uiso 1 1 calc R . .
C15 C 0.4071(8) 0.3773(3) 0.1996(7) 0.0502(18) Uani 1 1 d . . .
C18 C 0.4227(10) 0.2955(3) 0.0244(9) 0.067(2) Uani 1 1 d . . .
C16 C 0.5373(9) 0.3527(3) 0.2006(8) 0.060(2) Uani 1 1 d . . .
H16 H 0.6217 0.3638 0.2622 0.072 Uiso 1 1 calc R . .
C20 C 0.2860(9) 0.3609(3) 0.1150(9) 0.076(3) Uani 1 1 d . . .
H20 H 0.1951 0.3770 0.1186 0.091 Uiso 1 1 calc R . .
C19 C 0.2925(9) 0.3206(3) 0.0225(11) 0.085(3) Uani 1 1 d . . .
H19 H 0.2083 0.3106 -0.0408 0.102 Uiso 1 1 calc R . .
C1 C -0.0056(7) 0.3868(3) 0.3536(8) 0.058(2) Uani 1 1 d . . .
C2 C 0.0801(7) 0.3920(3) 0.4770(8) 0.056(2) Uani 1 1 d . . .
S3 S -0.0565(3) 0.32188(11) 0.3276(3) 0.1074(10) Uani 1 1 d . . .
C3 C 0.1113(7) 0.3425(2) 0.5627(7) 0.0391(17) Uani 1 1 d . . .
H3 H 0.1686 0.3388 0.6506 0.047 Uiso 1 1 calc R . .
C4 C 0.0388(12) 0.3061(5) 0.4844(14) 0.127(5) Uani 1 1 d U . .
H4 H 0.0393 0.2707 0.5154 0.152 Uiso 1 1 calc R . .
S6 S 0.1061(10) 0.6603(5) 0.0927(8) 0.078(3) Uani 0.547(14) 1 d P A 1
C8 C 0.248(3) 0.6872(10) 0.191(2) 0.063(7) Uani 0.547(14) 1 d PD A 1
H8 H 0.2897 0.7195 0.1697 0.075 Uiso 0.547(14) 1 calc PR A 1
C7 C 0.301(4) 0.6597(15) 0.306(3) 0.080(18) Uani 0.547(14) 1 d PD A 1
H7 H 0.3821 0.6694 0.3734 0.095 Uiso 0.547(14) 1 calc PR A 1
S6A S 0.3121(18) 0.6671(6) 0.2996(16) 0.086(6) Uani 0.453(14) 1 d P A 2
C8A C 0.204(4) 0.6868(14) 0.133(3) 0.076(10) Uani 0.453(14) 1 d PD A 2
H8A H 0.2206 0.7180 0.0854 0.091 Uiso 0.453(14) 1 calc PR A 2
C7A C 0.097(6) 0.6510(17) 0.086(4) 0.10(2) Uani 0.453(14) 1 d PDU A 2
H7A H 0.0325 0.6520 0.0016 0.124 Uiso 0.453(14) 1 calc PR A 2

loop_
_atom_site_aniso_label
_atom_site_aniso_U_11
_atom_site_aniso_U_22
_atom_site_aniso_U_33
_atom_site_aniso_U_23
_atom_site_aniso_U_13
_atom_site_aniso_U_12
Fe1 0.0399(6) 0.0630(7) 0.0340(6) -0.0034(5) 0.0034(4) -0.0022(5)
Br1 0.1280(10) 0.0946(8) 0.1077(9) -0.0381(7) 0.0367(7) -0.0064(7)
S5 0.0499(11) 0.0733(14) 0.0449(11) -0.0013(10) 0.0010(9) -0.0110(10)
S1 0.0605(12) 0.0705(14) 0.0446(12) -0.0085(10) -0.0036(10) -0.0043(10)
S2 0.0443(10) 0.0606(12) 0.0414(11) -0.0011(9) 0.0030(8) -0.0006(9)
S4 0.0525(12) 0.0734(14) 0.0445(11) 0.0087(10) 0.0014(9) -0.0069(10)
N1 0.049(4) 0.060(4) 0.041(4) -0.006(3) 0.015(3) 0.003(3)
C5 0.048(4) 0.056(5) 0.054(5) 0.000(4) 0.012(4) 0.006(4)
C6 0.053(5) 0.058(5) 0.069(6) -0.007(4) 0.019(5) -0.006(4)
C14 0.057(5) 0.075(6) 0.047(5) -0.001(4) 0.012(4) 0.001(4)
C12 0.060(5) 0.088(7) 0.070(6) -0.005(5) -0.011(5) -0.016(5)
C10 0.076(6) 0.083(7) 0.043(5) -0.004(5) -0.002(4) 0.035(5)
C11 0.089(7) 0.065(6) 0.052(5) 0.008(4) 0.012(5) 0.010(5)
C9 0.044(4) 0.081(6) 0.051(5) 0.000(5) 0.000(4) 0.013(4)
C13 0.064(5) 0.074(6) 0.055(5) 0.008(5) -0.008(4) -0.002(5)
C17 0.061(5) 0.074(6) 0.063(6) 0.016(5) 0.022(5) 0.005(5)
C15 0.058(5) 0.051(5) 0.042(4) -0.004(4) 0.011(4) -0.008(4)
C18 0.074(6) 0.061(5) 0.070(6) -0.002(4) 0.022(5) -0.001(5)
C16 0.057(5) 0.065(5) 0.055(5) 0.009(4) 0.003(4) 0.008(4)
C20 0.057(5) 0.086(7) 0.086(7) -0.024(6) 0.016(5) 0.003(5)
C19 0.054(5) 0.083(7) 0.114(8) -0.015(6) 0.008(5) -0.003(5)
C1 0.046(4) 0.060(5) 0.064(5) -0.025(4) 0.003(4) -0.004(4)
C2 0.041(4) 0.062(5) 0.066(6) -0.004(4) 0.014(4) 0.002(4)
S3 0.109(2) 0.0835(19) 0.127(3) -0.0203(17) 0.0148(19) -0.0063(16)
C3 0.050(4) 0.024(4) 0.040(4) -0.004(3) -0.001(3) -0.002(3)
C4 0.118(10) 0.114(10) 0.159(13) 0.070(9) 0.051(9) 0.066(8)
S6 0.075(5) 0.069(5) 0.089(5) 0.013(3) 0.016(3) -0.007(3)
C8 0.084(17) 0.063(12) 0.039(16) 0.027(14) 0.004(13) -0.001(11)
C7 0.09(3) 0.12(4) 0.027(17) 0.000(17) 0.001(17) 0.05(2)
S6A 0.081(9) 0.073(7) 0.104(13) -0.018(7) 0.019(8) -0.038(6)
C8A 0.11(3) 0.089(19) 0.023(16) 0.009(18) 0.008(17) 0.03(2)
C7A 0.10(2) 0.10(2) 0.10(2) 0.0000(10) 0.019(5) 0.0000(10)

loop_
_atom_type_symbol
_atom_type_description
_atom_type_scat_dispersion_real
_atom_type_scat_dispersion_imag
_atom_type_scat_source
C C 0.0033 0.0016 'International Tables Vol C Tables 4.2.6.8 and 6.1.1.4'
H H 0.0000 0.0000 'International Tables Vol C Tables 4.2.6.8 and 6.1.1.4'
N N 0.0061 0.0033 'International Tables Vol C Tables 4.2.6.8 and 6.1.1.4'
S S 0.1246 0.1234 'International Tables Vol C Tables 4.2.6.8 and 6.1.1.4'
Fe Fe 0.3463 0.8444 'International Tables Vol C Tables 4.2.6.8 and 6.1.1.4'
Br Br -0.2901 2.4595 'International Tables Vol C Tables 4.2.6.8 and 6.1.1.4'

loop_
_geom_angle_atom_site_label_1
_geom_angle_atom_site_label_2
_geom_angle_atom_site_label_3
_geom_angle
_geom_angle_site_symmetry_1
_geom_angle_site_symmetry_3
_geom_angle_publ_flag
S5 Fe1 S4 90.38(8) . . ?
S5 Fe1 S2 86.41(8) . . ?
S4 Fe1 S2 169.22(8) . . ?
S5 Fe1 S1 150.94(9) . . ?
S4 Fe1 S1 88.04(8) . . ?
S2 Fe1 S1 89.78(8) . . ?
S5 Fe1 S2 103.86(8) . 3_566 ?
S4 Fe1 S2 95.92(8) . 3_566 ?
S2 Fe1 S2 94.84(7) . 3_566 ?
S1 Fe1 S2 105.17(8) . 3_566 ?
C6 S5 Fe1 102.5(3) . . ?
C1 S1 Fe1 103.1(2) . . ?
C2 S2 Fe1 104.3(3) . . ?
C2 S2 Fe1 104.2(2) . 3_566 ?
Fe1 S2 Fe1 85.16(7) . 3_566 ?
C5 S4 Fe1 103.0(3) . . ?
C9 N1 C13 121.4(7) . . ?
C9 N1 C14 118.8(6) . . ?
C13 N1 C14 119.8(6) . . ?
C6 C5 C7A 118.5(14) . . ?
C6 C5 S6 112.0(6) . . ?
C7A C5 S6 7.6(19) . . ?
C6 C5 S4 121.0(6) . . ?
C7A C5 S4 120.1(14) . . ?
S6 C5 S4 127.0(6) . . ?
C5 C6 C7 112.0(11) . . ?
C5 C6 S6A 109.9(8) . . ?
C7 C6 S6A 2.2(13) . . ?
C5 C6 S5 122.3(7) . . ?
C7 C6 S5 125.6(10) . . ?
S6A C6 S5 127.6(7) . . ?
C15 C14 N1 110.9(6) . . ?
C11 C12 C13 119.0(8) . . ?
C11 C10 C9 118.3(7) . . ?
C12 C11 C10 121.0(8) . . ?
N1 C9 C10 120.5(7) . . ?
N1 C13 C12 119.8(7) . . ?
C16 C17 C18 120.2(8) . . ?
C20 C15 C16 120.4(7) . . ?
C20 C15 C14 118.5(7) . . ?
C16 C15 C14 121.1(7) . . ?
C19 C18 C17 119.9(8) . . ?
C19 C18 Br1 119.1(7) . . ?
C17 C18 Br1 120.9(7) . . ?
C15 C16 C17 119.8(7) . . ?
C15 C20 C19 120.8(8) . . ?
C18 C19 C20 118.8(8) . . ?
C2 C1 S3 109.4(6) . . ?
C2 C1 S1 124.5(6) . . ?
S3 C1 S1 126.0(5) . . ?
C1 C2 C3 117.4(6) . . ?
C1 C2 S2 118.2(6) . . ?
C3 C2 S2 124.4(6) . . ?
C4 S3 C1 90.1(5) . . ?
C4 C3 C2 102.4(7) . . ?
C3 C4 S3 120.7(8) . . ?
C8 S6 C5 93.5(8) . . ?
C7 C8 S6 115(2) . . ?
C8 C7 C6 107(3) . . ?
C6 S6A C8A 92.2(13) . . ?
C7A C8A S6A 112(2) . . ?
C8A C7A C5 107(2) . . ?

loop_
_geom_bond_atom_site_label_1
_geom_bond_atom_site_label_2
_geom_bond_distance
_geom_bond_site_symmetry_2
_geom_bond_publ_flag
Fe1 S5 2.241(2) . ?
Fe1 S4 2.241(2) . ?
Fe1 S2 2.242(2) . ?
Fe1 S1 2.245(2) . ?
Fe1 S2 2.451(2) 3_566 ?
Br1 C18 1.874(8) . ?
S5 C6 1.733(9) . ?
S1 C1 1.718(8) . ?
S2 C2 1.769(7) . ?
S2 Fe1 2.451(2) 3_566 ?
S4 C5 1.736(7) . ?
N1 C9 1.327(9) . ?
N1 C13 1.328(9) . ?
N1 C14 1.515(9) . ?
C5 C6 1.358(10) . ?
C5 C7A 1.517(17) . ?
C5 S6 1.659(10) . ?
C6 C7 1.49(4) . ?
C6 S6A 1.714(13) . ?
C14 C15 1.492(10) . ?
C12 C11 1.340(11) . ?
C12 C13 1.378(10) . ?
C10 C11 1.364(11) . ?
C10 C9 1.367(10) . ?
C17 C16 1.372(10) . ?
C17 C18 1.380(11) . ?
C15 C20 1.350(10) . ?
C15 C16 1.366(9) . ?
C18 C19 1.371(11) . ?
C20 C19 1.392(11) . ?
C1 C2 1.354(10) . ?
C1 S3 1.718(7) . ?
C2 C3 1.519(9) . ?
S3 C4 1.710(12) . ?
C3 C4 1.316(14) . ?
S6 C8 1.65(3) . ?
C8 C7 1.359(19) . ?
S6A C8A 1.86(3) . ?
C8A C7A 1.36(2) . ?
